data_2219852
loop_
_publ_author_name
'Wang, Gui-Yu'
'Li, Di'
'Qin, Da-Bin'
'Luo, Jie-Wei'
'Guo, Li-Hui'

_publ_section_title
;
 <i>N</i>,<i>N</i>'-Bis(2-methoxyphenyl)biphenyl-2,2'-dicarboxamide
;
_journal_coeditor_code GW2044
_journal_issue 11
_journal_name_full 'Acta Crystallographica Section E'
_journal_page_first o2104
_journal_paper_doi 10.1107/S1600536808032352
_journal_volume 64
_journal_year 2008
_chemical_formula_iupac 'C28 H24 N2 O4'
_chemical_formula_moiety 'C28 H24 N2 O4'
_chemical_formula_sum 'C28 H24 N2 O4'
_chemical_formula_weight 452.49
_chemical_name_systematic
;
<i>N</i>,<i>N</i>'-Bis(2-methoxyphenyl)biphenyl-2,2'-dicarboxamide
;
_space_group_IT_number 9
_symmetry_cell_setting monoclinic
_symmetry_space_group_name_Hall 'C -2yc'
_symmetry_space_group_name_H-M 'C 1 c 1'
_atom_sites_solution_hydrogens geom
_atom_sites_solution_primary direct
_atom_sites_solution_secondary difmap
_audit_creation_method SHELXL-97
_cell_angle_alpha 90.00
_cell_angle_beta 108.90(3)
_cell_angle_gamma 90.00
_cell_formula_units_Z 4
_cell_length_a 18.184(4)
_cell_length_b 16.304(3)
_cell_length_c 7.9998(16)
_cell_measurement_reflns_used 3190
_cell_measurement_temperature 113(2)
_cell_measurement_theta_max 27.893
_cell_measurement_theta_min 1.721
_cell_volume 2243.8(9)
_computing_cell_refinement 'RAPID-AUTO (Rigaku/MSC, 2004)'
_computing_data_collection 'RAPID-AUTO (Rigaku/MSC, 2004)'
_computing_data_reduction 'RAPID-AUTO (Rigaku/MSC, 2004)'
_computing_molecular_graphics 'SHELXTL (Sheldrick, 2008)'
_computing_publication_material 'SHELXTL (Sheldrick, 2008)'
_computing_structure_refinement 'SHELXL97 (Sheldrick, 2008)'
_computing_structure_solution 'SHELXS97 (Sheldrick, 2008)'
_diffrn_ambient_temperature 113(2)
_diffrn_measured_fraction_theta_full 0.999
_diffrn_measured_fraction_theta_max 0.999
_diffrn_measurement_device_type 'Rigaku Saturn'
_diffrn_measurement_method '\w scans'
_diffrn_radiation_monochromator confocal
_diffrn_radiation_source 'rotating anode'
_diffrn_radiation_type MoK\a
_diffrn_radiation_wavelength 0.71073
_diffrn_reflns_av_R_equivalents 0.0544
_diffrn_reflns_av_sigmaI/netI 0.0522
_diffrn_reflns_limit_h_max 20
_diffrn_reflns_limit_h_min -21
_diffrn_reflns_limit_k_max 19
_diffrn_reflns_limit_k_min -17
_diffrn_reflns_limit_l_max 9
_diffrn_reflns_limit_l_min -9
_diffrn_reflns_number 6422
_diffrn_reflns_theta_full 25.01
_diffrn_reflns_theta_max 25.01
_diffrn_reflns_theta_min 1.72
_diffrn_standards_decay_% 0
_diffrn_standards_interval_count 0
_diffrn_standards_interval_time 0
_diffrn_standards_number 0
_exptl_absorpt_coefficient_mu 0.090
_exptl_absorpt_correction_T_max 0.9910
_exptl_absorpt_correction_T_min 0.9857
_exptl_absorpt_correction_type multi-scan
_exptl_absorpt_process_details '(CrystalStructure; Rigaku/MSC, 2004)'
_exptl_crystal_colour colourless
_exptl_crystal_density_diffrn 1.339
_exptl_crystal_density_method 'not measured'
_exptl_crystal_description block
_exptl_crystal_F_000 952
_exptl_crystal_size_max 0.16
_exptl_crystal_size_mid 0.14
_exptl_crystal_size_min 0.10
_refine_diff_density_max 0.165
_refine_diff_density_min -0.200
_refine_ls_extinction_method none
_refine_ls_goodness_of_fit_ref 1.064
_refine_ls_hydrogen_treatment constr
_refine_ls_matrix_type full
_refine_ls_number_parameters 309
_refine_ls_number_reflns 1991
_refine_ls_number_restraints 2
_refine_ls_restrained_S_all 1.063
_refine_ls_R_factor_all 0.0417
_refine_ls_R_factor_gt 0.0385
_refine_ls_shift/su_max 0.007
_refine_ls_shift/su_mean 0.001
_refine_ls_structure_factor_coef Fsqd
_refine_ls_weighting_details 'calc w=1/[\s^2^(Fo^2^)+(0.0537P)^2^] where P=(Fo^2^+2Fc^2^)/3'
_refine_ls_weighting_scheme calc
_refine_ls_wR_factor_gt 0.0909
_refine_ls_wR_factor_ref 0.0929
_reflns_number_gt 1858
_reflns_number_total 1991
_reflns_threshold_expression I>2\s(I)
_cod_data_source_file gw2044.cif
_cod_data_source_block I
_cod_depositor_comments
;
The following automatic conversions were performed:
'_symmetry_cell_setting' value 'Monoclinic' changed to 'monoclinic'
according to '/home/saulius/struct/CIF-dictionaries/cif_core.dic'
dictionary named 'cif_core.dic' version 2.4.1 from 2010-06-29.

Automatic conversion script
Id: cif_fix_enum 1527 2010-12-29 10:47:43Z saulius 

The following automatic conversions were performed:

'_symmetry_cell_setting' value 'Monoclinic' changed to 'monoclinic'
according to /home/saulius/struct/CIF-dictionaries/cif_core.dic
dictionary named 'cif_core.dic' version 2.4.1 from 2010-06-29.

Automatic conversion script
Id: cif_fix_values 1715 2011-07-08 13:25:40Z adriana 
;
_cod_original_cell_volume 2243.9(8)
_cod_original_sg_symbol_H-M 'C c'
_cod_database_code 2219852
_cod_database_fobs_code 2219852

loop_
_symmetry_equiv_pos_as_xyz
'x, y, z'
'x, -y, z+1/2'
'x+1/2, y+1/2, z'
'x+1/2, -y+1/2, z+1/2'

loop_
_atom_site_type_symbol
_atom_site_label
_atom_site_fract_x
_atom_site_fract_y
_atom_site_fract_z
_atom_site_U_iso_or_equiv
_atom_site_adp_type
_atom_site_calc_flag
_atom_site_refinement_flags
_atom_site_occupancy
O O1 -0.01240(15) 0.26417(14) 0.9137(3) 0.0338(6) Uani d . 1
O O2 0.21854(13) 0.17729(12) 1.0081(2) 0.0234(5) Uani d . 1
O O3 0.45976(12) 0.32159(13) 1.0239(2) 0.0239(5) Uani d . 1
O O4 0.31213(13) 0.07137(13) 0.8380(3) 0.0273(5) Uani d . 1
N N1 0.09211(15) 0.17216(15) 0.8317(3) 0.0222(6) Uani d . 1
H H1N 0.0615 0.1801 0.7258 0.027 Uiso calc R 1
N N2 0.37809(15) 0.21050(14) 0.9645(3) 0.0216(6) Uani d . 1
H H2N 0.3350 0.1932 0.9743 0.026 Uiso calc R 1
C C1 0.00360(19) 0.19053(18) 0.9988(4) 0.0229(7) Uani d . 1
C C2 -0.0328(2) 0.16090(19) 1.1154(4) 0.0277(7) Uani d . 1
H H2 -0.0694 0.1928 1.1441 0.033 Uiso calc R 1
C C3 -0.0139(2) 0.0831(2) 1.1889(4) 0.0298(8) Uani d . 1
H H3 -0.0378 0.0632 1.2674 0.036 Uiso calc R 1
C C4 0.0399(2) 0.0355(2) 1.1457(4) 0.0305(8) Uani d . 1
H H4 0.0512 -0.0170 1.1926 0.037 Uiso calc R 1
C C5 0.07701(19) 0.06580(18) 1.0327(3) 0.0258(7) Uani d . 1
H H5 0.1148 0.0345 1.0072 0.031 Uiso calc R 1
C C6 0.05817(18) 0.14248(18) 0.9576(3) 0.0210(7) Uani d . 1
C C7 0.16777(18) 0.18877(17) 0.8643(3) 0.0188(6) Uani d . 1
C C8 0.18756(18) 0.22120(18) 0.7085(3) 0.0201(7) Uani d . 1
C C9 0.16253(18) 0.17982(18) 0.5469(4) 0.0219(7) Uani d . 1
H H9 0.1304 0.1342 0.5336 0.026 Uiso calc R 1
C C10 0.18522(19) 0.20637(19) 0.4066(3) 0.0251(7) Uani d . 1
H H10 0.1695 0.1779 0.3000 0.030 Uiso calc R 1
C C11 0.2317(2) 0.27591(19) 0.4260(4) 0.0275(7) Uani d . 1
H H11 0.2471 0.2940 0.3321 0.033 Uiso calc R 1
C C12 0.25501(19) 0.31821(19) 0.5843(4) 0.0252(7) Uani d . 1
H H12 0.2853 0.3651 0.5956 0.030 Uiso calc R 1
C C13 0.23333(17) 0.29096(18) 0.7281(3) 0.0190(6) Uani d . 1
C C14 0.25474(18) 0.34128(17) 0.8950(3) 0.0204(6) Uani d . 1
C C15 0.1978(2) 0.39160(18) 0.9223(4) 0.0270(7) Uani d . 1
H H15 0.1475 0.3901 0.8428 0.032 Uiso calc R 1
C C16 0.2152(2) 0.4441(2) 1.0670(4) 0.0307(8) Uani d . 1
H H16 0.1763 0.4766 1.0847 0.037 Uiso calc R 1
C C17 0.2897(2) 0.44812(19) 1.1841(4) 0.0290(8) Uani d . 1
H H17 0.3015 0.4837 1.2800 0.035 Uiso calc R 1
C C18 0.34668(19) 0.39879(18) 1.1576(4) 0.0244(7) Uani d . 1
H H18 0.3972 0.4021 1.2355 0.029 Uiso calc R 1
C C19 0.32979(19) 0.34399(18) 1.0156(3) 0.0211(6) Uani d . 1
C C20 0.39544(18) 0.29130(17) 1.0011(3) 0.0210(7) Uani d . 1
C C21 0.42452(18) 0.15199(18) 0.9115(3) 0.0212(7) Uani d . 1
C C22 0.5013(2) 0.1627(2) 0.9232(4) 0.0317(8) Uani d . 1
H H22 0.5276 0.2099 0.9756 0.038 Uiso calc R 1
C C23 0.5398(2) 0.1035(2) 0.8573(5) 0.0407(9) Uani d . 1
H H23 0.5918 0.1111 0.8674 0.049 Uiso calc R 1
C C24 0.5015(2) 0.0338(2) 0.7773(4) 0.0354(8) Uani d . 1
H H24 0.5271 -0.0048 0.7305 0.042 Uiso calc R 1
C C25 0.4250(2) 0.0217(2) 0.7669(4) 0.0275(8) Uani d . 1
H H25 0.3988 -0.0252 0.7127 0.033 Uiso calc R 1
C C26 0.38714(18) 0.07931(18) 0.8372(3) 0.0225(7) Uani d . 1
C C28 0.2734(2) -0.0051(2) 0.7829(5) 0.0366(9) Uani d . 1
H H28A 0.2719 -0.0168 0.6642 0.055 Uiso calc R 1
H H28B 0.2214 -0.0019 0.7873 0.055 Uiso calc R 1
H H28C 0.3011 -0.0480 0.8601 0.055 Uiso calc R 1
C C27 -0.0779(3) 0.3085(2) 0.9290(5) 0.0458(10) Uani d . 1
H H27A -0.1234 0.2746 0.8892 0.069 Uiso calc R 1
H H27B -0.0856 0.3571 0.8578 0.069 Uiso calc R 1
H H27C -0.0684 0.3234 1.0502 0.069 Uiso calc R 1

loop_
_atom_site_aniso_label
_atom_site_aniso_U_11
_atom_site_aniso_U_22
_atom_site_aniso_U_33
_atom_site_aniso_U_12
_atom_site_aniso_U_13
_atom_site_aniso_U_23
O1 0.0436(16) 0.0284(13) 0.0359(11) 0.0087(11) 0.0218(11) 0.0078(9)
O2 0.0200(12) 0.0303(12) 0.0181(10) -0.0008(9) 0.0038(9) 0.0020(8)
O3 0.0182(13) 0.0273(12) 0.0252(10) -0.0060(9) 0.0054(10) -0.0002(8)
O4 0.0194(12) 0.0223(12) 0.0408(11) -0.0041(9) 0.0104(10) -0.0049(9)
N1 0.0164(14) 0.0333(15) 0.0163(11) -0.0017(11) 0.0045(11) 0.0036(9)
N2 0.0172(14) 0.0205(14) 0.0279(13) 0.0000(10) 0.0084(11) -0.0017(10)
C1 0.0267(18) 0.0191(15) 0.0228(14) -0.0017(13) 0.0076(13) 0.0001(11)
C2 0.030(2) 0.0306(19) 0.0255(14) 0.0003(14) 0.0135(15) -0.0028(12)
C3 0.039(2) 0.0303(19) 0.0251(14) -0.0089(15) 0.0176(16) 0.0009(12)
C4 0.042(2) 0.0234(18) 0.0272(16) 0.0002(14) 0.0133(16) 0.0033(12)
C5 0.030(2) 0.0248(17) 0.0225(14) 0.0023(14) 0.0082(14) -0.0017(12)
C6 0.0203(17) 0.0250(17) 0.0163(12) -0.0035(12) 0.0042(13) -0.0008(11)
C7 0.0183(17) 0.0183(15) 0.0201(14) 0.0011(12) 0.0066(14) -0.0023(11)
C8 0.0134(16) 0.0294(18) 0.0170(12) 0.0040(12) 0.0045(12) 0.0016(11)
C9 0.0174(17) 0.0245(17) 0.0219(14) -0.0004(13) 0.0036(13) -0.0011(11)
C10 0.0213(19) 0.0347(18) 0.0182(13) 0.0025(14) 0.0050(13) -0.0018(11)
C11 0.028(2) 0.0348(19) 0.0219(14) 0.0019(14) 0.0117(14) 0.0081(12)
C12 0.0236(19) 0.0249(17) 0.0278(15) -0.0002(13) 0.0094(14) 0.0035(12)
C13 0.0123(16) 0.0232(16) 0.0209(13) 0.0025(11) 0.0045(12) 0.0027(11)
C14 0.0205(17) 0.0175(15) 0.0238(14) -0.0011(12) 0.0079(13) 0.0020(11)
C15 0.0231(18) 0.0254(17) 0.0305(15) 0.0006(14) 0.0057(14) 0.0010(12)
C16 0.032(2) 0.0278(19) 0.0365(17) 0.0041(14) 0.0167(17) -0.0022(13)
C17 0.037(2) 0.0222(17) 0.0277(15) -0.0017(14) 0.0105(15) -0.0026(12)
C18 0.0267(19) 0.0206(17) 0.0239(14) -0.0020(13) 0.0054(13) -0.0010(11)
C19 0.0221(17) 0.0192(16) 0.0234(14) 0.0007(12) 0.0091(14) 0.0030(11)
C20 0.0223(19) 0.0250(17) 0.0143(13) -0.0018(13) 0.0041(13) 0.0012(10)
C21 0.0207(18) 0.0212(16) 0.0222(14) 0.0009(12) 0.0076(14) -0.0005(11)
C22 0.0246(19) 0.0289(18) 0.0423(17) -0.0024(14) 0.0118(16) -0.0068(14)
C23 0.0207(19) 0.042(2) 0.063(2) -0.0016(15) 0.0182(18) -0.0110(17)
C24 0.034(2) 0.029(2) 0.0465(19) 0.0069(15) 0.0177(17) -0.0012(14)
C25 0.031(2) 0.0201(17) 0.0321(16) -0.0004(13) 0.0110(15) -0.0015(12)
C26 0.0204(19) 0.0219(16) 0.0241(14) -0.0011(12) 0.0059(13) 0.0019(11)
C28 0.033(2) 0.031(2) 0.0477(19) -0.0132(15) 0.0152(17) -0.0088(14)
C27 0.062(3) 0.037(2) 0.049(2) 0.0233(19) 0.032(2) 0.0113(16)

loop_
_atom_type_symbol
_atom_type_description
_atom_type_scat_dispersion_real
_atom_type_scat_dispersion_imag
_atom_type_scat_source
C C 0.0033 0.0000 'International Tables Vol C Tables 4.2.6.8 and 6.1.1.4'
H H 0.0000 0.0000 'International Tables Vol C Tables 4.2.6.8 and 6.1.1.4'
N N 0.0061 0.0000 'International Tables Vol C Tables 4.2.6.8 and 6.1.1.4'
O O 0.0106 0.0000 'International Tables Vol C Tables 4.2.6.8 and 6.1.1.4'

loop_
_geom_angle_atom_site_label_1
_geom_angle_atom_site_label_2
_geom_angle_atom_site_label_3
_geom_angle
C1 O1 C27 116.8(3)
C26 O4 C28 118.1(2)
C7 N1 C6 125.6(2)
C7 N1 H1N 117.2
C6 N1 H1N 117.2
C20 N2 C21 126.3(3)
C20 N2 H2N 116.9
C21 N2 H2N 116.9
O1 C1 C6 115.6(3)
O1 C1 C2 124.6(3)
C6 C1 C2 119.7(3)
C1 C2 C3 119.5(3)
C1 C2 H2 120.2
C3 C2 H2 120.2
C4 C3 C2 120.3(3)
C4 C3 H3 119.8
C2 C3 H3 119.8
C3 C4 C5 120.0(3)
C3 C4 H4 120.0
C5 C4 H4 120.0
C6 C5 C4 120.2(3)
C6 C5 H5 119.9
C4 C5 H5 119.9
C5 C6 C1 120.3(3)
C5 C6 N1 120.8(3)
C1 C6 N1 118.9(3)
O2 C7 N1 124.1(3)
O2 C7 C8 121.3(3)
N1 C7 C8 114.6(2)
C13 C8 C9 120.3(3)
C13 C8 C7 119.4(2)
C9 C8 C7 120.3(3)
C10 C9 C8 120.4(3)
C10 C9 H9 119.8
C8 C9 H9 119.8
C9 C10 C11 119.6(3)
C9 C10 H10 120.2
C11 C10 H10 120.2
C12 C11 C10 120.2(3)
C12 C11 H11 119.9
C10 C11 H11 119.9
C11 C12 C13 120.6(3)
C11 C12 H12 119.7
C13 C12 H12 119.7
C8 C13 C12 119.0(3)
C8 C13 C14 121.3(2)
C12 C13 C14 119.6(3)
C19 C14 C15 118.9(3)
C19 C14 C13 123.0(3)
C15 C14 C13 117.9(3)
C16 C15 C14 120.8(3)
C16 C15 H15 119.6
C14 C15 H15 119.6
C17 C16 C15 120.3(3)
C17 C16 H16 119.9
C15 C16 H16 119.9
C16 C17 C18 119.3(3)
C16 C17 H17 120.3
C18 C17 H17 120.3
C17 C18 C19 121.2(3)
C17 C18 H18 119.4
C19 C18 H18 119.4
C14 C19 C18 119.4(3)
C14 C19 C20 123.5(3)
C18 C19 C20 117.1(3)
O3 C20 N2 124.3(3)
O3 C20 C19 120.0(3)
N2 C20 C19 115.7(3)
C22 C21 C26 118.6(3)
C22 C21 N2 125.3(3)
C26 C21 N2 116.1(3)
C21 C22 C23 120.5(3)
C21 C22 H22 119.7
C23 C22 H22 119.7
C24 C23 C22 120.5(3)
C24 C23 H23 119.7
C22 C23 H23 119.7
C23 C24 C25 119.6(3)
C23 C24 H24 120.2
C25 C24 H24 120.2
C24 C25 C26 120.1(3)
C24 C25 H25 120.0
C26 C25 H25 120.0
O4 C26 C25 124.3(3)
O4 C26 C21 115.1(3)
C25 C26 C21 120.6(3)
O4 C28 H28A 109.5
O4 C28 H28B 109.5
H28A C28 H28B 109.5
O4 C28 H28C 109.5
H28A C28 H28C 109.5
H28B C28 H28C 109.5
O1 C27 H27A 109.5
O1 C27 H27B 109.5
H27A C27 H27B 109.5
O1 C27 H27C 109.5
H27A C27 H27C 109.5
H27B C27 H27C 109.5

loop_
_geom_bond_atom_site_label_1
_geom_bond_atom_site_label_2
_geom_bond_distance
O1 C1 1.364(4)
O1 C27 1.431(4)
O2 C7 1.234(3)
O3 C20 1.228(4)
O4 C26 1.372(4)
O4 C28 1.429(4)
N1 C7 1.342(4)
N1 C6 1.425(4)
N1 H1N 0.8600
N2 C20 1.364(4)
N2 C21 1.426(4)
N2 H2N 0.8600
C1 C6 1.385(5)
C1 C2 1.393(4)
C2 C3 1.393(5)
C2 H2 0.9300
C3 C4 1.377(5)
C3 H3 0.9300
C4 C5 1.383(5)
C4 H4 0.9300
C5 C6 1.381(4)
C5 H5 0.9300
C7 C8 1.501(4)
C8 C13 1.388(4)
C8 C9 1.397(4)
C9 C10 1.385(4)
C9 H9 0.9300
C10 C11 1.392(5)
C10 H10 0.9300
C11 C12 1.383(4)
C11 H11 0.9300
C12 C13 1.403(4)
C12 H12 0.9300
C13 C14 1.507(4)
C14 C19 1.394(4)
C14 C15 1.393(4)
C15 C16 1.390(4)
C15 H15 0.9300
C16 C17 1.377(5)
C16 H16 0.9300
C17 C18 1.381(5)
C17 H17 0.9300
C18 C19 1.398(4)
C18 H18 0.9300
C19 C20 1.506(4)
C21 C22 1.380(5)
C21 C26 1.399(4)
C22 C23 1.393(5)
C22 H22 0.9300
C23 C24 1.377(5)
C23 H23 0.9300
C24 C25 1.381(5)
C24 H24 0.9300
C25 C26 1.387(4)
C25 H25 0.9300
C28 H28A 0.9600
C28 H28B 0.9600
C28 H28C 0.9600
C27 H27A 0.9600
C27 H27B 0.9600
C27 H27C 0.9600

loop_
_geom_hbond_atom_site_label_D
_geom_hbond_atom_site_label_H
_geom_hbond_atom_site_label_A
_geom_hbond_site_symmetry_A
_geom_hbond_distance_DH
_geom_hbond_distance_HA
_geom_hbond_distance_DA
_geom_hbond_angle_DHA
N1 H1N O3 4_454 0.86 2.02 2.833(3) 156.5
N2 H2N O2 . 0.86 2.24 3.081(4) 167.4
N2 H2N O4 . 0.86 2.24 2.612(3) 106.2
C22 H22 O3 . 0.93 2.30 2.885(4) 120.3

loop_
_geom_torsion_atom_site_label_1
_geom_torsion_atom_site_label_2
_geom_torsion_atom_site_label_3
_geom_torsion_atom_site_label_4
_geom_torsion
C27 O1 C1 C6 169.2(3)
C27 O1 C1 C2 -8.3(4)
O1 C1 C2 C3 177.3(3)
C6 C1 C2 C3 -0.2(4)
C1 C2 C3 C4 -0.4(5)
C2 C3 C4 C5 1.8(5)
C3 C4 C5 C6 -2.5(4)
C4 C5 C6 C1 1.8(4)
C4 C5 C6 N1 -175.7(3)
O1 C1 C6 C5 -178.2(3)
C2 C1 C6 C5 -0.5(4)
O1 C1 C6 N1 -0.6(4)
C2 C1 C6 N1 177.1(3)
C7 N1 C6 C5 -65.1(4)
C7 N1 C6 C1 117.3(3)
C6 N1 C7 O2 2.9(5)
C6 N1 C7 C8 -178.7(3)
O2 C7 C8 C13 -50.2(4)
N1 C7 C8 C13 131.3(3)
O2 C7 C8 C9 127.4(3)
N1 C7 C8 C9 -51.1(4)
C13 C8 C9 C10 2.1(5)
C7 C8 C9 C10 -175.5(3)
C8 C9 C10 C11 -1.6(5)
C9 C10 C11 C12 0.0(5)
C10 C11 C12 C13 1.1(5)
C9 C8 C13 C12 -1.1(4)
C7 C8 C13 C12 176.6(3)
C9 C8 C13 C14 174.1(3)
C7 C8 C13 C14 -8.2(4)
C11 C12 C13 C8 -0.5(5)
C11 C12 C13 C14 -175.8(3)
C8 C13 C14 C19 109.4(3)
C12 C13 C14 C19 -75.4(4)
C8 C13 C14 C15 -75.3(4)
C12 C13 C14 C15 99.9(3)
C19 C14 C15 C16 0.3(4)
C13 C14 C15 C16 -175.3(3)
C14 C15 C16 C17 1.2(5)
C15 C16 C17 C18 -0.8(5)
C16 C17 C18 C19 -1.0(5)
C15 C14 C19 C18 -2.0(4)
C13 C14 C19 C18 173.3(3)
C15 C14 C19 C20 178.8(3)
C13 C14 C19 C20 -5.9(4)
C17 C18 C19 C14 2.4(4)
C17 C18 C19 C20 -178.4(3)
C21 N2 C20 O3 -13.6(4)
C21 N2 C20 C19 167.3(2)
C14 C19 C20 O3 135.1(3)
C18 C19 C20 O3 -44.0(4)
C14 C19 C20 N2 -45.7(4)
C18 C19 C20 N2 135.1(3)
C20 N2 C21 C22 14.1(4)
C20 N2 C21 C26 -163.9(2)
C26 C21 C22 C23 2.0(5)
N2 C21 C22 C23 -175.9(3)
C21 C22 C23 C24 0.9(5)
C22 C23 C24 C25 -1.8(6)
C23 C24 C25 C26 -0.2(5)
C28 O4 C26 C25 8.0(4)
C28 O4 C26 C21 -173.0(3)
C24 C25 C26 O4 -177.9(3)
C24 C25 C26 C21 3.1(4)
C22 C21 C26 O4 176.9(3)
N2 C21 C26 O4 -4.9(3)
C22 C21 C26 C25 -4.0(4)
N2 C21 C26 C25 174.2(2)

loop_
_cod_related_entry_id
_cod_related_entry_database
_cod_related_entry_code
1 ChemSpider 24740912
